data_7122820
loop_
_publ_author_name
'Carta, Veronica'
'Soto, Miguel A.'
'MacLachlan, Mark J.'

_publ_section_title
;
 Ligand-modulated ring-expansion.
;
_journal_name_full 'Chemical communications (Cambridge, England)'
_journal_paper_doi 10.1039/c8cc09710k
_journal_year 2019
_chemical_compound_source synthesized
_chemical_formula_moiety 'C32 H30 N4 O4 Pd1, C4 H8 O1'
_chemical_formula_sum 'C36 H38 N4 O5 Pd'
_chemical_formula_weight 713.12
_chemical_name_systematic 3-lut
_space_group_IT_number 14
_symmetry_cell_setting monoclinic
_symmetry_space_group_name_Hall '-P 2ybc'
_symmetry_space_group_name_H-M 'P 1 21/c 1'
_atom_sites_solution_hydrogens difmap
_atom_sites_solution_primary other
_audit_update_record
;
2018-11-20 deposited with the CCDC.
2019-01-07 downloaded from the CCDC.
;
_cell_angle_alpha 90
_cell_angle_beta 102.827(5)
_cell_angle_gamma 90
_cell_formula_units_Z 4
_cell_length_a 16.706(4)
_cell_length_b 10.745(2)
_cell_length_c 17.859(4)
_cell_measurement_reflns_used 9895
_cell_measurement_temperature 90
_cell_measurement_theta_max 27.51
_cell_measurement_theta_min 2.27
_cell_volume 3125.8(12)
_computing_cell_refinement 'Apex2, (Bruker, 2007)'
_computing_data_collection 'Apex2, (Bruker, 2007)'
_computing_data_reduction 'Apex2, (Bruker, 2007)'
_computing_publication_material 'CRYSTALS (Betteridge et al., 2003)'
_computing_structure_refinement 'CRYSTALS (Betteridge et al., 2003)'
_computing_structure_solution 'Superflip (Palatinus & Chapuis, 2007)'
_diffrn_ambient_temperature 90
_diffrn_measured_fraction_theta_full 0.997
_diffrn_measured_fraction_theta_max 0.997
_diffrn_measurement_device Serial
_diffrn_measurement_device_type 'Bruker Apex Duo'
_diffrn_measurement_method \w/2\q
_diffrn_radiation_monochromator graphite
_diffrn_radiation_type 'Mo K\a'
_diffrn_radiation_wavelength 0.71073
_diffrn_reflns_av_R_equivalents 0.038
_diffrn_reflns_limit_h_max 20
_diffrn_reflns_limit_h_min -21
_diffrn_reflns_limit_k_max 13
_diffrn_reflns_limit_k_min -13
_diffrn_reflns_limit_l_max 20
_diffrn_reflns_limit_l_min -23
_diffrn_reflns_number 30358
_diffrn_reflns_theta_full 27.525
_diffrn_reflns_theta_max 27.525
_diffrn_reflns_theta_min 1.250
_diffrn_standards_decay_% 0
_diffrn_standards_interval_count 0
_diffrn_standards_interval_time 0
_diffrn_standards_number 0
_exptl_absorpt_coefficient_mu 0.645
_exptl_absorpt_correction_T_max 1.00
_exptl_absorpt_correction_T_min 0.93
_exptl_absorpt_correction_type multi-scan
_exptl_absorpt_process_details 'Apex2, (Bruker, 2007)'
_exptl_crystal_colour yellow
_exptl_crystal_density_diffrn 1.515
_exptl_crystal_density_method 'not measured'
_exptl_crystal_description plate
_exptl_crystal_F_000 1472
_exptl_crystal_size_max 0.34
_exptl_crystal_size_mid 0.19
_exptl_crystal_size_min 0.16
_refine_diff_density_max 0.90
_refine_diff_density_min -0.84
_refine_ls_extinction_method None
_refine_ls_goodness_of_fit_ref 0.9248
_refine_ls_hydrogen_treatment noref
_refine_ls_matrix_type full
_refine_ls_number_parameters 415
_refine_ls_number_reflns 7136
_refine_ls_number_restraints 0
_refine_ls_R_factor_all 0.0375
_refine_ls_R_factor_gt 0.0290
_refine_ls_shift/su_max 0.0020574
_refine_ls_shift/su_mean 0.0000347
_refine_ls_structure_factor_coef Fsqd
_refine_ls_weighting_details
;
 Method, part 1, Chebychev polynomial, (Watkin, 1994, Prince, 1982) 
 [weight] = 1.0/[A~0~*T~0~(x)+A~1~*T~1~(x) ... +A~n-1~]*T~n-1~(x)] 
 where A~i~ are the Chebychev coefficients listed below and x= Fcalc/Fmax 
 Method = Robust Weighting (Prince, 1982) 
 W = [weight] * [1-(deltaF/6*sigmaF)^2^]^2^ 
 A~i~ are: 
 3.50 4.76 2.02 0.495 
;
_refine_ls_weighting_scheme calc
_refine_ls_wR_factor_all 0.0742
_refine_ls_wR_factor_gt 0.0686
_refine_ls_wR_factor_ref 0.0742
_reflns_limit_h_max 21
_reflns_limit_h_min -21
_reflns_limit_k_max 13
_reflns_limit_k_min 0
_reflns_limit_l_max 23
_reflns_limit_l_min 0
_reflns_number_gt 5966
_reflns_number_total 7166
_reflns_threshold_expression I>2.0\s(I)
_oxford_diffrn_Wilson_B_factor 0.95
_oxford_diffrn_Wilson_scale 87.44
_oxford_refine_ls_r_factor_ref 0.0375
_oxford_refine_ls_scale 0.10728(2)
_oxford_reflns_number_all 7136
_oxford_reflns_threshold_expression_ref I>-3.0\s(I)
_cod_data_source_file c8cc09710k2.cif
_cod_data_source_block 3-lut
_cod_depositor_comments
;
The following automatic conversions were performed:

'_atom_sites_solution_primary' value 'Other' changed to 'other'
according to
/home/data/users/saulius/crontab/automatic-downloads/rss-feeds/RSC/lib/dictionaries/cif_core.dic
dictionary named 'cif_core.dic' version 2.4.2 from 2011-04-26.

Automatic conversion script
Id: cif_fix_values 4973 2017-02-22 13:04:09Z antanas 
;
_cod_original_cell_volume 3125.7(12)
_cod_original_sg_symbol_Hall '-P 2ybc '
_cod_original_sg_symbol_H-M 'P 21/c '
_cod_original_formula_sum 'C36 H38 N4 O5 Pd1'
_cod_database_code 7122820

loop_
_symmetry_equiv_pos_as_xyz
x,y,z
-x,-y,-z
x,-y+1/2,z+1/2
-x,y+1/2,-z+1/2

loop_
_atom_site_label
_atom_site_type_symbol
_atom_site_fract_x
_atom_site_fract_y
_atom_site_fract_z
_atom_site_U_iso_or_equiv
_atom_site_occupancy
_atom_site_adp_type
C1 C 0.88796(15) 0.3236(2) 0.44040(14) 0.0193 1.0000 Uani
C2 C 0.88143(15) 0.2308(2) 0.50121(14) 0.0179 1.0000 Uani
O3 O 0.95316(10) 0.23773(16) 0.56481(9) 0.0166 1.0000 Uani
C4 C 0.94471(14) 0.3178(2) 0.62348(13) 0.0150 1.0000 Uani
C5 C 0.98900(14) 0.4273(2) 0.63557(14) 0.0180 1.0000 Uani
C6 C 0.97693(14) 0.5105(2) 0.69231(14) 0.0183 1.0000 Uani
C7 C 0.92133(14) 0.4840(2) 0.73771(13) 0.0154 1.0000 Uani
C8 C 0.88159(15) 0.3691(2) 0.72863(14) 0.0186 1.0000 Uani
C9 C 0.89218(16) 0.2868(2) 0.67137(14) 0.0184 1.0000 Uani
C10 C 0.89744(14) 0.5805(2) 0.79127(13) 0.0167 1.0000 Uani
N11 N 0.80791(12) 0.59430(19) 0.77638(11) 0.0143 1.0000 Uani
C12 C 0.76865(15) 0.5292(2) 0.82187(13) 0.0167 1.0000 Uani
O13 O 0.79916(12) 0.46176(18) 0.87737(10) 0.0242 1.0000 Uani
C14 C 0.67627(15) 0.5426(2) 0.79865(13) 0.0146 1.0000 Uani
C15 C 0.61873(16) 0.4838(2) 0.83201(14) 0.0181 1.0000 Uani
C16 C 0.53625(16) 0.5083(2) 0.80280(15) 0.0197 1.0000 Uani
C17 C 0.51123(14) 0.5913(2) 0.74159(14) 0.0177 1.0000 Uani
C18 C 0.57165(14) 0.6449(2) 0.70956(13) 0.0143 1.0000 Uani
N19 N 0.65067(12) 0.61861(18) 0.73895(11) 0.0122 1.0000 Uani
C20 C 0.55773(14) 0.7266(2) 0.63927(13) 0.0143 1.0000 Uani
O21 O 0.48657(11) 0.75523(17) 0.60553(11) 0.0206 1.0000 Uani
N22 N 0.62818(12) 0.75665(18) 0.61853(11) 0.0138 1.0000 Uani
C23 C 0.62081(14) 0.8187(2) 0.54396(13) 0.0159 1.0000 Uani
C24 C 0.63167(14) 0.7260(2) 0.48245(13) 0.0154 1.0000 Uani
C25 C 0.68591(15) 0.7497(2) 0.43510(13) 0.0169 1.0000 Uani
C26 C 0.70322(15) 0.6590(2) 0.38514(13) 0.0175 1.0000 Uani
C27 C 0.66752(14) 0.5422(2) 0.38393(13) 0.0157 1.0000 Uani
C28 C 0.60964(14) 0.5188(2) 0.42797(13) 0.0165 1.0000 Uani
C29 C 0.59198(14) 0.6109(2) 0.47641(13) 0.0163 1.0000 Uani
O30 O 0.68809(10) 0.44937(17) 0.33757(9) 0.0174 1.0000 Uani
C31 C 0.73602(15) 0.3484(2) 0.37910(14) 0.0180 1.0000 Uani
C32 C 0.82634(15) 0.3726(2) 0.38866(14) 0.0191 1.0000 Uani
C33 C 0.80532(14) 0.5602(2) 0.55948(13) 0.0160 1.0000 Uani
C34 C 0.83821(13) 0.6895(2) 0.57361(13) 0.0133 1.0000 Uani
C35 C 0.88956(15) 0.7410(2) 0.53040(14) 0.0177 1.0000 Uani
C36 C 0.91816(15) 0.8616(2) 0.54503(15) 0.0204 1.0000 Uani
C37 C 0.89584(15) 0.9281(2) 0.60361(14) 0.0182 1.0000 Uani
C38 C 0.84423(14) 0.8738(2) 0.64560(13) 0.0148 1.0000 Uani
N39 N 0.81580(11) 0.75614(18) 0.63014(11) 0.0120 1.0000 Uani
C40 C 0.81745(16) 0.9406(2) 0.70949(14) 0.0195 1.0000 Uani
C41 C 0.61273(19) 0.1439(3) 0.61223(19) 0.0334 1.0000 Uani
C42 C 0.6365(3) 0.2515(4) 0.6673(2) 0.0500 1.0000 Uani
C43 C 0.6594(2) 0.3517(3) 0.61962(19) 0.0348 1.0000 Uani
O44 O 0.69808(15) 0.2879(2) 0.56476(13) 0.0359 1.0000 Uani
C45 C 0.66617(18) 0.1638(3) 0.55266(15) 0.0270 1.0000 Uani
Pd1 Pd 0.732017(10) 0.685345(15) 0.687683(9) 0.0099 1.0000 Uani
H101 H 0.9162 0.5546 0.8428 0.0194 1.0000 Uiso
H102 H 0.9216 0.6604 0.7838 0.0201 1.0000 Uiso
H61 H 1.0058 0.5863 0.6994 0.0220 1.0000 Uiso
H51 H 1.0253 0.4461 0.6050 0.0218 1.0000 Uiso
H22 H 0.8805 0.1487 0.4792 0.0215 1.0000 Uiso
H21 H 0.8325 0.2447 0.5199 0.0203 1.0000 Uiso
H11 H 0.9410 0.3486 0.4389 0.0230 1.0000 Uiso
H321 H 0.8396 0.4286 0.3528 0.0232 1.0000 Uiso
H311 H 0.7218 0.3370 0.4281 0.0220 1.0000 Uiso
H312 H 0.7209 0.2757 0.3473 0.0212 1.0000 Uiso
H281 H 0.5844 0.4410 0.4251 0.0197 1.0000 Uiso
H291 H 0.5542 0.5947 0.5060 0.0205 1.0000 Uiso
H231 H 0.6636 0.8820 0.5495 0.0187 1.0000 Uiso
H232 H 0.5678 0.8584 0.5297 0.0196 1.0000 Uiso
H251 H 0.7118 0.8267 0.4381 0.0202 1.0000 Uiso
H261 H 0.7394 0.6750 0.3538 0.0208 1.0000 Uiso
H91 H 0.8628 0.2121 0.6647 0.0215 1.0000 Uiso
H81 H 0.8463 0.3492 0.7613 0.0223 1.0000 Uiso
H151 H 0.6354 0.4285 0.8721 0.0227 1.0000 Uiso
H161 H 0.4972 0.4693 0.8240 0.0241 1.0000 Uiso
H171 H 0.4564 0.6096 0.7218 0.0212 1.0000 Uiso
H332 H 0.8281 0.5227 0.5200 0.0238 1.0000 Uiso
H333 H 0.8195 0.5115 0.6049 0.0240 1.0000 Uiso
H331 H 0.7462 0.5628 0.5434 0.0236 1.0000 Uiso
H351 H 0.9037 0.6946 0.4909 0.0216 1.0000 Uiso
H361 H 0.9521 0.8969 0.5163 0.0243 1.0000 Uiso
H371 H 0.9151 1.0086 0.6151 0.0223 1.0000 Uiso
H401 H 0.8403 1.0226 0.7150 0.0300 1.0000 Uiso
H402 H 0.8351 0.8959 0.7570 0.0295 1.0000 Uiso
H403 H 0.7588 0.9479 0.6990 0.0287 1.0000 Uiso
H452 H 0.7090 0.1088 0.5601 0.0319 1.0000 Uiso
H451 H 0.6325 0.1567 0.5020 0.0329 1.0000 Uiso
H411 H 0.6263 0.0643 0.6382 0.0402 1.0000 Uiso
H412 H 0.5543 0.1492 0.5871 0.0404 1.0000 Uiso
H432 H 0.6977 0.4096 0.6504 0.0423 1.0000 Uiso
H431 H 0.6116 0.3932 0.5936 0.0425 1.0000 Uiso
H421 H 0.6837 0.2306 0.7097 0.0612 1.0000 Uiso
H422 H 0.5906 0.2783 0.6873 0.0604 1.0000 Uiso

loop_
_atom_site_aniso_label
_atom_site_aniso_U_11
_atom_site_aniso_U_22
_atom_site_aniso_U_33
_atom_site_aniso_U_23
_atom_site_aniso_U_13
_atom_site_aniso_U_12
C1 0.0192(11) 0.0223(12) 0.0185(11) 0.0020(10) 0.0088(9) 0.0017(10)
C2 0.0188(11) 0.0183(11) 0.0152(11) 0.0000(9) 0.0010(9) 0.0005(9)
O3 0.0172(8) 0.0180(8) 0.0141(8) -0.0026(6) 0.0023(6) 0.0040(7)
C4 0.0149(10) 0.0155(11) 0.0138(10) 0.0015(9) 0.0017(8) 0.0061(9)
C5 0.0130(10) 0.0234(12) 0.0179(11) -0.0014(9) 0.0044(8) 0.0000(9)
C6 0.0123(10) 0.0217(12) 0.0195(11) -0.0038(10) 0.0008(9) -0.0020(9)
C7 0.0133(10) 0.0190(11) 0.0120(10) 0.0006(9) -0.0011(8) 0.0046(9)
C8 0.0230(12) 0.0172(11) 0.0171(11) 0.0045(9) 0.0078(9) 0.0042(9)
C9 0.0247(12) 0.0119(11) 0.0202(11) 0.0026(9) 0.0085(10) 0.0013(9)
C10 0.0124(10) 0.0215(12) 0.0152(10) -0.0052(9) 0.0008(8) -0.0007(9)
N11 0.0134(9) 0.0162(10) 0.0133(9) -0.0006(7) 0.0030(7) 0.0015(7)
C12 0.0213(11) 0.0166(11) 0.0125(10) -0.0017(9) 0.0040(9) 0.0026(9)
O13 0.0284(10) 0.0277(10) 0.0161(8) 0.0080(7) 0.0042(7) 0.0067(8)
C14 0.0204(11) 0.0130(10) 0.0112(10) -0.0030(8) 0.0053(8) -0.0004(9)
C15 0.0296(13) 0.0127(11) 0.0150(11) -0.0012(9) 0.0111(9) -0.0017(9)
C16 0.0227(12) 0.0177(12) 0.0225(12) -0.0046(10) 0.0130(10) -0.0069(10)
C17 0.0161(11) 0.0187(12) 0.0200(11) -0.0062(9) 0.0078(9) -0.0007(9)
C18 0.0155(10) 0.0137(10) 0.0143(10) -0.0048(8) 0.0048(8) 0.0001(8)
N19 0.0159(9) 0.0109(9) 0.0112(8) -0.0026(7) 0.0057(7) -0.0016(7)
C20 0.0156(10) 0.0114(10) 0.0160(10) -0.0035(8) 0.0035(8) 0.0016(8)
O21 0.0165(8) 0.0185(9) 0.0256(9) -0.0016(7) 0.0020(7) 0.0034(7)
N22 0.0151(9) 0.0125(9) 0.0136(9) 0.0009(7) 0.0031(7) 0.0022(7)
C23 0.0202(11) 0.0125(10) 0.0143(10) 0.0023(9) 0.0024(8) 0.0016(9)
C24 0.0167(11) 0.0150(11) 0.0131(10) 0.0028(8) 0.0003(8) 0.0025(9)
C25 0.0193(11) 0.0145(11) 0.0158(11) 0.0062(9) 0.0013(9) 0.0002(9)
C26 0.0188(11) 0.0207(12) 0.0133(10) 0.0062(9) 0.0042(9) 0.0006(9)
C27 0.0159(10) 0.0190(12) 0.0108(10) 0.0007(9) 0.0000(8) 0.0022(9)
C28 0.0151(10) 0.0180(11) 0.0159(10) -0.0016(9) 0.0026(8) -0.0018(9)
C29 0.0157(10) 0.0203(12) 0.0136(10) -0.0005(9) 0.0046(8) -0.0002(9)
O30 0.0179(8) 0.0214(9) 0.0123(7) -0.0010(7) 0.0022(6) 0.0027(7)
C31 0.0197(11) 0.0163(11) 0.0179(11) 0.0007(9) 0.0038(9) 0.0002(9)
C32 0.0210(12) 0.0209(12) 0.0179(11) 0.0028(9) 0.0098(9) 0.0013(10)
C33 0.0183(11) 0.0149(11) 0.0142(10) -0.0020(9) 0.0020(8) 0.0019(9)
C34 0.0126(10) 0.0139(10) 0.0130(10) -0.0001(8) 0.0018(8) 0.0008(8)
C35 0.0172(11) 0.0222(12) 0.0149(11) -0.0019(9) 0.0059(9) 0.0013(9)
C36 0.0202(11) 0.0228(12) 0.0211(12) 0.0047(10) 0.0109(10) -0.0008(10)
C37 0.0193(11) 0.0143(11) 0.0216(11) 0.0010(9) 0.0059(9) -0.0043(9)
C38 0.0161(10) 0.0118(10) 0.0164(11) 0.0002(8) 0.0034(8) -0.0010(8)
N39 0.0121(8) 0.0121(9) 0.0122(8) 0.0003(7) 0.0034(7) -0.0007(7)
C40 0.0253(12) 0.0146(11) 0.0206(11) -0.0054(9) 0.0095(10) -0.0046(10)
C41 0.0328(15) 0.0293(15) 0.0415(17) 0.0004(13) 0.0158(13) -0.0070(12)
C42 0.085(3) 0.040(2) 0.0356(18) -0.0075(15) 0.0355(19) -0.0205(19)
C43 0.0488(19) 0.0222(14) 0.0353(16) -0.0037(12) 0.0133(14) -0.0098(13)
O44 0.0446(12) 0.0307(11) 0.0402(12) -0.0104(9) 0.0262(10) -0.0107(10)
C45 0.0368(15) 0.0246(14) 0.0210(12) -0.0043(10) 0.0090(11) -0.0128(11)
Pd1 0.01099(8) 0.00977(8) 0.00936(8) -0.00051(6) 0.00304(5) -0.00055(6)

loop_
_atom_type_symbol
_atom_type_scat_dispersion_real
_atom_type_scat_dispersion_imag
_atom_type_scat_Cromer_Mann_a1
_atom_type_scat_Cromer_Mann_b1
_atom_type_scat_Cromer_Mann_a2
_atom_type_scat_Cromer_Mann_b2
_atom_type_scat_Cromer_Mann_a3
_atom_type_scat_Cromer_Mann_b3
_atom_type_scat_Cromer_Mann_a4
_atom_type_scat_Cromer_Mann_b4
_atom_type_scat_Cromer_Mann_c
_atom_type_scat_source
C 0.0033 0.0016 2.3100 20.8439 1.0200 10.2075 1.5886 0.5687 0.8650 51.6512 0.2156 'International Tables Vol C 4.2.6.8 and 6.1.1.4'
H 0.0000 0.0000 0.4930 10.5109 0.3229 26.1257 0.1402 3.1424 0.0408 57.7998 0.0030 'International Tables Vol C 4.2.6.8 and 6.1.1.4'
N 0.0061 0.0033 12.2126 0.0057 3.1322 9.8933 2.0125 28.9975 1.1663 0.5826 -11.5290 'International Tables Vol C 4.2.6.8 and 6.1.1.4'
O 0.0106 0.0060 3.0485 13.2771 2.2868 5.7011 1.5463 0.3239 0.8670 32.9089 0.2508 'International Tables Vol C 4.2.6.8 and 6.1.1.4'
Pd -0.9988 1.0072 19.3319 0.6987 15.5017 7.9893 5.2954 25.2052 0.6058 76.8986 5.2659 'International Tables Vol C 4.2.6.8 and 6.1.1.4'

loop_
_geom_angle_atom_site_label_1
_geom_angle_atom_site_label_2
_geom_angle_atom_site_label_3
_geom_angle
_geom_angle_publ_flag
C2 C1 C32 126.7(2) yes
C2 C1 H11 115.9 no
C32 C1 H11 117.4 no
C1 C2 O3 110.6(2) yes
C1 C2 H22 108.1 no
O3 C2 H22 107.4 no
C1 C2 H21 110.7 no
O3 C2 H21 109.7 no
H22 C2 H21 110.3 no
C2 O3 C4 114.58(17) yes
O3 C4 C5 120.4(2) yes
O3 C4 C9 119.9(2) yes
C5 C4 C9 119.7(2) yes
C4 C5 C6 119.9(2) yes
C4 C5 H51 119.5 no
C6 C5 H51 120.5 no
C5 C6 C7 120.9(2) yes
C5 C6 H61 119.9 no
C7 C6 H61 119.2 no
C6 C7 C8 118.4(2) yes
C6 C7 C10 121.9(2) yes
C8 C7 C10 119.5(2) yes
C7 C8 C9 120.9(2) yes
C7 C8 H81 118.4 no
C9 C8 H81 120.7 no
C4 C9 C8 119.9(2) yes
C4 C9 H91 120.8 no
C8 C9 H91 119.3 no
C7 C10 N11 110.71(18) yes
C7 C10 H101 109.5 no
N11 C10 H101 108.1 no
C7 C10 H102 109.9 no
N11 C10 H102 108.9 no
H101 C10 H102 109.6 no
C10 N11 C12 116.8(2) yes
C10 N11 Pd1 128.34(15) yes
C12 N11 Pd1 114.48(15) yes
N11 C12 O13 128.0(2) yes
N11 C12 C14 112.8(2) yes
O13 C12 C14 119.2(2) yes
C12 C14 C15 126.8(2) yes
C12 C14 N19 113.8(2) yes
C15 C14 N19 119.4(2) yes
C12 C14 Pd1 76.64(13) yes
C15 C14 Pd1 156.25(18) yes
N19 C14 Pd1 37.29(11) yes
C14 C15 C16 118.4(2) yes
C14 C15 H151 120.4 no
C16 C15 H151 121.2 no
C15 C16 C17 121.0(2) yes
C15 C16 H161 119.5 no
C17 C16 H161 119.5 no
C16 C17 C18 117.8(2) yes
C16 C17 H171 122.1 no
C18 C17 H171 120.1 no
C17 C18 N19 119.6(2) yes
C17 C18 C20 126.3(2) yes
N19 C18 C20 114.0(2) yes
C17 C18 Pd1 156.59(18) yes
N19 C18 Pd1 37.20(11) yes
C20 C18 Pd1 76.76(13) yes
C18 N19 C14 123.7(2) yes
C18 N19 Pd1 118.11(16) yes
C14 N19 Pd1 118.01(16) yes
C18 C20 O21 120.1(2) yes
C18 C20 N22 112.68(19) yes
O21 C20 N22 127.2(2) yes
C20 N22 C23 117.05(19) yes
C20 N22 Pd1 114.81(15) yes
C23 N22 Pd1 127.39(15) yes
N22 C23 C24 110.92(19) yes
N22 C23 H231 108.2 no
C24 C23 H231 109.1 no
N22 C23 H232 109.1 no
C24 C23 H232 110.3 no
H231 C23 H232 109.2 no
C23 C24 C25 121.1(2) yes
C23 C24 C29 120.3(2) yes
C25 C24 C29 118.4(2) yes
C24 C25 C26 121.1(2) yes
C24 C25 H251 119.0 no
C26 C25 H251 119.9 no
C25 C26 C27 119.5(2) yes
C25 C26 H261 120.9 no
C27 C26 H261 119.6 no
C26 C27 C28 120.2(2) yes
C26 C27 O30 119.8(2) yes
C28 C27 O30 120.0(2) yes
C27 C28 C29 119.4(2) yes
C27 C28 H281 119.5 no
C29 C28 H281 121.1 no
C24 C29 C28 121.1(2) yes
C24 C29 H291 119.7 no
C28 C29 H291 119.2 no
C27 O30 C31 114.49(17) yes
O30 C31 C32 110.8(2) yes
O30 C31 H311 109.9 no
C32 C31 H311 111.2 no
O30 C31 H312 105.2 no
C32 C31 H312 109.3 no
H311 C31 H312 110.3 no
C31 C32 C1 127.8(2) yes
C31 C32 H321 114.6 no
C1 C32 H321 117.6 no
C34 C33 H332 108.9 no
C34 C33 H333 110.8 no
H332 C33 H333 109.3 no
C34 C33 H331 109.6 no
H332 C33 H331 109.9 no
H333 C33 H331 108.3 no
C33 C34 C35 121.7(2) yes
C33 C34 N39 117.7(2) yes
C35 C34 N39 120.7(2) yes
C34 C35 C36 119.8(2) yes
C34 C35 H351 119.8 no
C36 C35 H351 120.4 no
C35 C36 C37 119.1(2) yes
C35 C36 H361 120.4 no
C37 C36 H361 120.5 no
C36 C37 C38 119.6(2) yes
C36 C37 H371 120.7 no
C38 C37 H371 119.8 no
C37 C38 N39 120.8(2) yes
C37 C38 C40 122.3(2) yes
N39 C38 C40 116.8(2) yes
C38 N39 C34 120.1(2) yes
C38 N39 Pd1 119.28(15) yes
C34 N39 Pd1 120.50(15) yes
C38 C40 H401 109.8 no
C38 C40 H402 110.3 no
H401 C40 H402 109.4 no
C38 C40 H403 110.8 no
H401 C40 H403 108.2 no
H402 C40 H403 108.3 no
C42 C41 C45 103.5(2) yes
C42 C41 H411 111.2 no
C45 C41 H411 109.8 no
C42 C41 H412 110.1 no
C45 C41 H412 110.2 no
H411 C41 H412 111.8 no
C41 C42 C43 104.3(3) yes
C41 C42 H421 112.0 no
C43 C42 H421 110.0 no
C41 C42 H422 110.8 no
C43 C42 H422 109.1 no
H421 C42 H422 110.5 no
C42 C43 O44 104.8(3) yes
C42 C43 H432 111.4 no
O44 C43 H432 110.3 no
C42 C43 H431 109.2 no
O44 C43 H431 110.1 no
H432 C43 H431 110.8 no
C43 O44 C45 109.4(2) yes
C41 C45 O44 106.0(2) yes
C41 C45 H452 111.3 no
O44 C45 H452 109.0 no
C41 C45 H451 109.4 no
O44 C45 H451 109.7 no
H452 C45 H451 111.3 no
N39 Pd1 N11 100.96(8) yes
N39 Pd1 N22 98.05(8) yes
N11 Pd1 N22 160.96(8) yes
N39 Pd1 N19 178.26(8) yes
N11 Pd1 N19 80.57(8) yes
N22 Pd1 N19 80.43(8) yes
N39 Pd1 C14 156.75(7) yes
N11 Pd1 C14 55.99(7) yes
N22 Pd1 C14 105.07(8) yes
N19 Pd1 C14 24.69(7) yes
N39 Pd1 C18 153.77(7) yes
N11 Pd1 C18 105.26(8) yes
N22 Pd1 C18 55.75(7) yes
N19 Pd1 C18 24.69(7) yes
C14 Pd1 C18 49.35(7) yes

loop_
_geom_bond_atom_site_label_1
_geom_bond_atom_site_label_2
_geom_bond_distance
_geom_bond_publ_flag
C1 C2 1.496(3) yes
C1 C32 1.330(4) yes
C1 H11 0.932 no
C2 O3 1.459(3) yes
C2 H22 0.964 no
C2 H21 0.960 no
O3 C4 1.387(3) yes
C4 C5 1.381(3) yes
C4 C9 1.395(3) yes
C5 C6 1.399(3) yes
C5 H51 0.925 no
C6 C7 1.391(3) yes
C6 H61 0.941 no
C7 C8 1.395(4) yes
C7 C10 1.523(3) yes
C8 C9 1.392(3) yes
C8 H81 0.941 no
C9 H91 0.934 no
C10 N11 1.467(3) yes
C10 H101 0.946 no
C10 H102 0.970 no
N11 C12 1.348(3) yes
N11 Pd1 2.045(2) yes
C12 O13 1.242(3) yes
C12 C14 1.514(3) yes
C14 C15 1.390(3) yes
C14 N19 1.336(3) yes
C14 Pd1 2.822(2) yes
C15 C16 1.386(4) yes
C15 H151 0.925 no
C16 C17 1.401(4) yes
C16 H161 0.923 no
C17 C18 1.391(3) yes
C17 H171 0.927 no
C18 N19 1.338(3) yes
C18 C20 1.507(3) yes
C18 Pd1 2.826(2) yes
N19 Pd1 1.9370(19) yes
C20 O21 1.246(3) yes
C20 N22 1.349(3) yes
N22 C23 1.470(3) yes
N22 Pd1 2.042(2) yes
C23 C24 1.523(3) yes
C23 H231 0.975 no
C23 H232 0.965 no
C24 C25 1.393(3) yes
C24 C29 1.397(3) yes
C25 C26 1.394(3) yes
C25 H251 0.930 no
C26 C27 1.387(3) yes
C26 H261 0.926 no
C27 C28 1.398(3) yes
C27 O30 1.388(3) yes
C28 C29 1.389(3) yes
C28 H281 0.933 no
C29 H291 0.926 no
O30 C31 1.451(3) yes
C31 C32 1.503(3) yes
C31 H311 0.965 no
C31 H312 0.965 no
C32 H321 0.941 no
C33 C34 1.495(3) yes
C33 H332 0.960 no
C33 H333 0.950 no
C33 H331 0.965 no
C34 C35 1.389(3) yes
C34 N39 1.356(3) yes
C35 C36 1.386(4) yes
C35 H351 0.935 no
C36 C37 1.385(4) yes
C36 H361 0.925 no
C37 C38 1.391(3) yes
C37 H371 0.930 no
C38 N39 1.357(3) yes
C38 C40 1.498(3) yes
N39 Pd1 2.0572(19) yes
C40 H401 0.956 no
C40 H402 0.962 no
C40 H403 0.959 no
C41 C42 1.512(5) yes
C41 C45 1.548(4) yes
C41 H411 0.976 no
C41 H412 0.981 no
C42 C43 1.475(4) yes
C42 H421 0.990 no
C42 H422 0.960 no
C43 O44 1.458(4) yes
C43 H432 0.970 no
C43 H431 0.944 no
O44 C45 1.435(3) yes
C45 H452 0.914 no
C45 H451 0.956 no

loop_
_geom_hbond_atom_site_label_D
_geom_hbond_atom_site_label_H
_geom_hbond_atom_site_label_A
_geom_hbond_site_symmetry_A
_geom_hbond_angle_DHA
_geom_hbond_distance_DH
_geom_hbond_distance_HA
_geom_hbond_distance_DA
_geom_hbond_publ_flag
C2 H22 O13 3_554 137.29(15) 0.964 2.339 3.117(4) yes
C2 H21 O44 . 177.49(15) 0.960 2.589 3.548(4) yes
C28 H281 O21 2_666 170.31(15) 0.933 2.421 3.344(4) yes
C17 H171 O30 2_666 152.83(16) 0.927 2.494 3.345(4) yes
